data_4020863
loop_
_publ_author_name
'War\^o Nakanishi'
'Satoko Hayashi'
'Norio Itoh'

_publ_section_title
;
 Extended Hypervalent 5c-6e Interactions:
 Linear Alignment of Five C-Se---O---Se-C Atoms in Anthraquinone
 and 9-Methoxyanthracene Bearing Arylselanyl Groups
 at the 1,8-Positions
;
_journal_name_full 'Journal of Organic Chemistry'
_journal_page_first 1676
_journal_page_last 1684
_journal_paper_doi 10.1021/jo035393+
_journal_volume 69
_journal_year 2004
_chemical_formula_moiety 'C26 H16 O2 Se2 '
_chemical_formula_sum 'C26 H16 O2 Se2'
_chemical_formula_weight 518.33
_space_group_IT_number 14
_symmetry_cell_setting monoclinic
_symmetry_space_group_name_Hall '-P 2yn'
_symmetry_space_group_name_H-M 'P 1 21/n 1'
_cell_angle_alpha 90
_cell_angle_beta 93.58(2)
_cell_angle_gamma 90
_cell_formula_units_Z 4
_cell_length_a 7.412(2)
_cell_length_b 16.002(2)
_cell_length_c 17.682(2)
_cell_measurement_temperature 298.2
_cell_volume 2092.9(7)
_diffrn_ambient_temperature 298.2
_exptl_crystal_density_diffrn 1.645
_refine_ls_R_factor_obs 0.0464
_refine_ls_wR_factor_obs 0.0291
_cod_original_sg_symbol_H-M 'P 21/n'
_cod_original_formula_sum 'C26 H16 O2 Se2 '
_cod_database_code 4020863

loop_
_symmetry_equiv_pos_as_xyz
x,y,z
1/2-x,1/2+y,1/2-z
-x,-y,-z
1/2+x,1/2-y,1/2+z

loop_
_atom_site_aniso_label
_atom_site_aniso_U_11
_atom_site_aniso_U_22
_atom_site_aniso_U_33
_atom_site_aniso_U_12
_atom_site_aniso_U_13
_atom_site_aniso_U_23
Se(1) 0.0479(4) 0.0478(5) 0.0650(5) 0.0089(4) 0.0227(4) 0.0038(5)
Se(2) 0.0513(4) 0.0424(5) 0.0551(5) 0.0077(4) 0.0225(4) 0.0045(4)
O(1) 0.060(3) 0.045(3) 0.075(4) 0.018(3) 0.036(3) 0.018(3)
O(2) 0.094(4) 0.065(4) 0.067(4) 0.016(3) 0.023(3) 0.032(3)
C(1) 0.036(4) 0.040(5) 0.057(5) 0.005(4) 0.004(4) -0.002(4)
C(2) 0.039(4) 0.061(6) 0.081(6) 0.016(4) 0.018(4) 0.007(5)
C(3) 0.065(6) 0.061(6) 0.100(7) 0.035(5) 0.013(5) 0.022(6)
C(4) 0.061(5) 0.055(6) 0.073(6) 0.006(5) 0.007(5) 0.020(5)
C(5) 0.053(5) 0.043(5) 0.046(5) 0.015(4) 0.001(4) 0.007(4)
C(6) 0.062(5) 0.051(5) 0.033(4) -0.006(4) 0.005(4) 0.010(4)
C(7) 0.046(5) 0.046(5) 0.044(5) 0.003(4) 0.006(4) 0.004(4)
C(8) 0.069(5) 0.048(6) 0.067(5) 0.001(4) 0.030(4) 0.015(4)
C(9) 0.060(5) 0.073(7) 0.076(6) -0.002(5) 0.045(5) 0.012(5)
C(10) 0.058(5) 0.059(6) 0.065(5) 0.014(4) 0.035(4) 0.008(4)
C(11) 0.055(5) 0.044(5) 0.038(4) 0.005(4) 0.013(4) 0.000(4)
C(12) 0.043(4) 0.033(4) 0.038(4) -0.003(4) 0.005(3) 0.001(3)
C(13) 0.041(4) 0.034(5) 0.046(5) -0.002(3) 0.006(3) -0.005(4)
C(14) 0.031(4) 0.039(5) 0.048(5) 0.007(4) 0.002(4) -0.002(4)
C(15) 0.041(4) 0.039(4) 0.044(5) 0.002(4) 0.012(4) -0.005(4)
C(16) 0.043(5) 0.053(6) 0.075(6) -0.010(4) 0.008(4) -0.018(4)
C(17) 0.036(5) 0.081(7) 0.078(6) 0.008(4) 0.014(4) 0.007(5)
C(18) 0.075(6) 0.077(7) 0.061(6) 0.006(5) 0.041(5) -0.005(5)
C(19) 0.094(7) 0.070(7) 0.057(5) -0.006(6) 0.018(5) -0.021(5)
C(20) 0.052(5) 0.073(6) 0.058(5) 0.003(4) 0.011(4) -0.011(5)
C(21) 0.036(4) 0.041(5) 0.040(4) 0.011(4) 0.006(3) 0.001(4)
C(22) 0.052(5) 0.061(6) 0.051(5) 0.017(4) 0.001(4) -0.003(4)
C(23) 0.091(7) 0.060(6) 0.075(6) 0.025(6) 0.018(5) -0.019(5)
C(24) 0.075(6) 0.076(7) 0.055(6) 0.041(6) 0.032(5) 0.011(5)
C(25) 0.041(5) 0.079(7) 0.056(6) 0.006(5) 0.013(4) 0.021(5)
C(26) 0.055(5) 0.051(5) 0.052(5) -0.003(4) 0.014(4) -0.003(4)

loop_
_atom_site_label
_atom_site_fract_x
_atom_site_fract_y
_atom_site_fract_z
_atom_site_U_iso_or_equiv
_atom_site_thermal_displace_type
_atom_site_calc_flag
_atom_site_calc_attached_atom
_atom_site_occupancy
_atom_site_refinement_flags
Se(1) 0.17404(9) 0.25198(5) 0.42044(4) 0.0528(2) Uani d . 1.00 .
Se(2) -0.36756(9) 0.38684(5) 0.54941(4) 0.0488(2) Uani d . 1.00 .
O(1) -0.0942(6) 0.2906(3) 0.5098(3) 0.058(2) Uani d . 1.00 .
O(2) -0.1505(6) 0.0194(3) 0.6823(3) 0.075(2) Uani d . 1.00 .
C(1) 0.1572(8) 0.1609(4) 0.4904(4) 0.044(2) Uani d . 1.00 .
C(2) 0.2772(9) 0.0946(5) 0.4902(4) 0.060(3) Uani d . 1.00 .
C(3) 0.2691(10) 0.0284(5) 0.5386(5) 0.075(3) Uani d . 1.00 .
C(4) 0.1331(10) 0.0256(5) 0.5890(4) 0.063(3) Uani d . 1.00 .
C(5) 0.0088(9) 0.0888(4) 0.5903(4) 0.047(2) Uani d . 1.00 .
C(6) -0.1415(10) 0.0798(4) 0.6417(4) 0.049(2) Uani d . 1.00 .
C(7) -0.2808(9) 0.1469(4) 0.6403(4) 0.045(2) Uani d . 1.00 .
C(8) -0.4260(10) 0.1356(4) 0.6844(4) 0.060(3) Uani d . 1.00 .
C(9) -0.5553(10) 0.1962(5) 0.6853(4) 0.068(3) Uani d . 1.00 .
C(10) -0.5390(9) 0.2692(5) 0.6457(4) 0.060(3) Uani d . 1.00 .
C(11) -0.3907(9) 0.2830(4) 0.6020(3) 0.045(2) Uani d . 1.00 .
C(12) -0.2621(8) 0.2190(4) 0.5979(3) 0.038(2) Uani d . 1.00 .
C(13) -0.1093(9) 0.2271(4) 0.5477(4) 0.040(2) Uani d . 1.00 .
C(14) 0.0209(8) 0.1582(4) 0.5426(4) 0.039(2) Uani d . 1.00 .
C(15) 0.3610(8) 0.2075(4) 0.3613(4) 0.041(2) Uani d . 1.00 .
C(16) 0.5388(9) 0.2234(4) 0.3803(4) 0.057(3) Uani d . 1.00 .
C(17) 0.6714(9) 0.1894(5) 0.3365(5) 0.064(3) Uani d . 1.00 .
C(18) 0.622(1) 0.1418(5) 0.2742(4) 0.070(3) Uani d . 1.00 .
C(19) 0.445(1) 0.1279(5) 0.2551(4) 0.073(3) Uani d . 1.00 .
C(20) 0.3134(9) 0.1608(5) 0.2982(4) 0.061(3) Uani d . 1.00 .
C(21) -0.5593(8) 0.4499(4) 0.5912(4) 0.039(2) Uani d . 1.00 .
C(22) -0.5146(9) 0.5090(5) 0.6450(4) 0.055(3) Uani d . 1.00 .
C(23) -0.646(1) 0.5605(5) 0.6711(4) 0.075(3) Uani d . 1.00 .
C(24) -0.820(1) 0.5536(5) 0.6428(4) 0.067(3) Uani d . 1.00 .
C(25) -0.8696(9) 0.4940(5) 0.5906(4) 0.059(3) Uani d . 1.00 .
C(26) -0.7376(10) 0.4414(4) 0.5642(4) 0.052(3) Uani d . 1.00 .
H(1) 0.3776 0.1002 0.4571 0.0380 Uiso calc . 1.00 .
H(2) 0.3600 -0.0172 0.5380 0.0918 Uiso calc . 1.00 .
H(3) 0.1211 -0.0251 0.6232 0.0768 Uiso calc . 1.00 .
H(4) -0.4398 0.0822 0.7135 0.0726 Uiso calc . 1.00 .
H(5) -0.6667 0.1876 0.7119 0.0380 Uiso calc . 1.00 .
H(6) -0.6352 0.3130 0.6492 0.0700 Uiso calc . 1.00 .
H(7) 0.5784 0.2659 0.4179 0.0380 Uiso calc . 1.00 .
H(8) 0.7983 0.1917 0.3541 0.0380 Uiso calc . 1.00 .
H(9) 0.7096 0.1193 0.2408 0.0380 Uiso calc . 1.00 .
H(10) 0.4146 0.0903 0.2095 0.0910 Uiso calc . 1.00 .
H(11) 0.1800 0.1489 0.2830 0.0734 Uiso calc . 1.00 .
H(12) -0.3877 0.5148 0.6649 0.0622 Uiso calc . 1.00 .
H(13) -0.6351 0.6117 0.7014 0.0380 Uiso calc . 1.00 .
H(14) -0.9164 0.5850 0.6644 0.0380 Uiso calc . 1.00 .
H(15) -0.9990 0.4877 0.5717 0.0694 Uiso calc . 1.00 .
H(16) -0.7726 0.3961 0.5255 0.0601 Uiso calc . 1.00 .

loop_
_geom_bond_atom_site_label_1
_geom_bond_atom_site_label_2
_geom_bond_distance
_geom_bond_site_symmetry_1
_geom_bond_site_symmetry_2
_geom_bond_publ_flag
Se(1) C(1) 1.922(7) 1_555 1_555 yes
Se(1) C(15) 1.924(6) 1_555 1_555 yes
Se(2) C(11) 1.917(6) 1_555 1_555 yes
Se(2) C(21) 1.927(6) 1_555 1_555 yes
O(1) C(13) 1.225(7) 1_555 1_555 yes
O(2) C(6) 1.209(7) 1_555 1_555 yes
C(1) C(2) 1.385(8) 1_555 1_555 yes
C(1) C(14) 1.411(7) 1_555 1_555 yes
C(2) C(3) 1.366(9) 1_555 1_555 yes
C(3) C(4) 1.387(9) 1_555 1_555 yes
C(4) C(5) 1.369(8) 1_555 1_555 yes
C(5) C(6) 1.489(8) 1_555 1_555 yes
C(5) C(14) 1.400(8) 1_555 1_555 yes
C(6) C(7) 1.488(8) 1_555 1_555 yes
C(7) C(8) 1.380(8) 1_555 1_555 yes
C(7) C(12) 1.388(8) 1_555 1_555 yes
C(8) C(9) 1.365(9) 1_555 1_555 yes
C(9) C(10) 1.372(9) 1_555 1_555 yes
C(10) C(11) 1.399(7) 1_555 1_555 yes
C(11) C(12) 1.404(8) 1_555 1_555 yes
C(12) C(13) 1.487(7) 1_555 1_555 yes
C(13) C(14) 1.472(8) 1_555 1_555 yes
C(15) C(16) 1.363(8) 1_555 1_555 yes
C(15) C(20) 1.370(8) 1_555 1_555 yes
C(16) C(17) 1.399(8) 1_555 1_555 yes
C(17) C(18) 1.370(9) 1_555 1_555 yes
C(18) C(19) 1.349(10) 1_555 1_555 yes
C(19) C(20) 1.380(9) 1_555 1_555 yes
C(21) C(22) 1.368(8) 1_555 1_555 yes
C(21) C(26) 1.384(8) 1_555 1_555 yes
C(22) C(23) 1.375(9) 1_555 1_555 yes
C(23) C(24) 1.364(10) 1_555 1_555 yes
C(24) C(25) 1.361(10) 1_555 1_555 yes
C(25) C(26) 1.392(9) 1_555 1_555 yes
